data_7215726
loop_
_publ_author_name
'Zba\<cnik, M.'
'Kaitner, B.'

_publ_section_title
;
 Ex situ and in situ monitoring of the syntheses of thermochromic Schiff
 bases
;
_journal_issue 20
_journal_name_full CrystEngComm
_journal_page_first 4162
_journal_paper_doi 10.1039/c3ce42583e
_journal_volume 16
_journal_year 2014
_chemical_formula_moiety 'C21 H19 N O2'
_chemical_formula_sum 'C21 H19 N O2'
_chemical_formula_weight 317.37
_chemical_melting_point 404(1)
_chemical_name_common 2-(benzhydrylimino-methyl)-6-methoxy-phenol
_chemical_name_systematic 2-(benzhydrylimino-methyl)-6-methoxy-phenol
_chemical_properties_physical thermochromic
_space_group_IT_number 14
_symmetry_cell_setting monoclinic
_symmetry_Int_Tables_number 14
_symmetry_space_group_name_Hall '-P 2ybc'
_symmetry_space_group_name_H-M 'P 1 21/c 1'
_atom_sites_solution_hydrogens geom
_atom_sites_solution_primary direct
_atom_sites_solution_secondary difmap
_audit_creation_method SHELXL-97
_audit_update_record
;
2013-09-19 # Formatted by publCIF
;
_cell_angle_alpha 90.00
_cell_angle_beta 91.224(15)
_cell_angle_gamma 90.00
_cell_formula_units_Z 4
_cell_length_a 11.756(2)
_cell_length_b 12.176(2)
_cell_length_c 12.2037(19)
_cell_measurement_temperature 298(2)
_cell_volume 1746.5(5)
_computing_structure_refinement 'SHELXL-97 (Sheldrick, 1997)'
_computing_structure_solution 'SHELXS-97 (Sheldrick, 1990)'
_diffrn_ambient_temperature 298(2)
_diffrn_measured_fraction_theta_full 0.981
_diffrn_measured_fraction_theta_max 0.981
_diffrn_radiation_monochromator graphite
_diffrn_radiation_probe x-ray
_diffrn_radiation_type MoK\a
_diffrn_radiation_wavelength 0.71073
_diffrn_reflns_av_R_equivalents 0.0856
_diffrn_reflns_av_sigmaI/netI 0.2407
_diffrn_reflns_limit_h_max 15
_diffrn_reflns_limit_h_min -12
_diffrn_reflns_limit_k_max 12
_diffrn_reflns_limit_k_min -15
_diffrn_reflns_limit_l_max 14
_diffrn_reflns_limit_l_min -14
_diffrn_reflns_number 7909
_diffrn_reflns_theta_full 27.00
_diffrn_reflns_theta_max 27.00
_diffrn_reflns_theta_min 4.73
_diffrn_source 'fine-focus sealed tube'
_diffrn_source_type 'Oxford Diffraction Xcalibur Kappa CCD X-ray diffractometer'
_exptl_absorpt_coefficient_mu 0.077
_exptl_absorpt_correction_type none
_exptl_crystal_colour yellow
_exptl_crystal_density_diffrn 1.207
_exptl_crystal_density_method 'not measured'
_exptl_crystal_description needle
_exptl_crystal_F_000 672
_exptl_crystal_recrystallization_method 'evaporation of ethanol'
_exptl_crystal_size_max 0.75
_exptl_crystal_size_mid 0.25
_exptl_crystal_size_min 0.15
_refine_diff_density_max 0.090
_refine_diff_density_min -0.098
_refine_diff_density_rms 0.022
_refine_ls_extinction_method none
_refine_ls_goodness_of_fit_ref 0.605
_refine_ls_hydrogen_treatment mixed
_refine_ls_matrix_type full
_refine_ls_number_parameters 222
_refine_ls_number_reflns 3739
_refine_ls_number_restraints 8
_refine_ls_restrained_S_all 0.606
_refine_ls_R_factor_all 0.2084
_refine_ls_R_factor_gt 0.0345
_refine_ls_shift/su_max 0.001
_refine_ls_shift/su_mean 0.000
_refine_ls_structure_factor_coef Fsqd
_refine_ls_weighting_details 'calc w=1/[\s^2^(Fo^2^)+(0.0194P)^2^+0.0000P] where P=(Fo^2^+2Fc^2^)/3'
_refine_ls_weighting_scheme calc
_refine_ls_wR_factor_gt 0.0491
_refine_ls_wR_factor_ref 0.0651
_reflns_number_gt 910
_reflns_number_total 3739
_reflns_threshold_expression >2sigma(I)
_cod_data_source_file c3ce42583e2.cif
_cod_data_source_block 7RT
_cod_depositor_comments
;
The following automatic conversions were performed:

data name '_iucr_refine_instruction_details' was replaced with
'_iucr_refine_instructions_details' as specified in the replacement
file 'data/replacement-values/replacement_tags.lst'.

Automatic conversion script
Id: cif_correct_tags 9268 2022-04-12 08:56:07Z antanas 
;
_cod_original_sg_symbol_H-M 'P 21/c'
_cod_database_code 7215726

loop_
_symmetry_equiv_pos_as_xyz
'x, y, z'
'-x, y+1/2, -z+1/2'
'-x, -y, -z'
'x, -y-1/2, z-1/2'

loop_
_atom_site_label
_atom_site_type_symbol
_atom_site_fract_x
_atom_site_fract_y
_atom_site_fract_z
_atom_site_U_iso_or_equiv
_atom_site_adp_type
_atom_site_occupancy
_atom_site_symmetry_multiplicity
_atom_site_calc_flag
_atom_site_refinement_flags
O1 O 0.88850(15) 0.67562(14) -0.12758(10) 0.0696(6) Uani 1 1 d .
H1 H 0.8490(17) 0.7138(18) -0.0799(16) 0.083 Uiso 1 1 d .
O2 O 1.02567(14) 0.55790(14) -0.24353(14) 0.0863(6) Uani 1 1 d .
N1 N 0.83871(15) 0.76674(14) 0.05426(12) 0.0515(5) Uani 1 1 d U
C1 C 1.01456(19) 0.67501(17) 0.02807(18) 0.0504(6) Uani 1 1 d U
C2 C 0.9879(2) 0.64516(19) -0.07865(19) 0.0523(6) Uani 1 1 d U
C3 C 1.0628(2) 0.5839(2) -0.1406(2) 0.0639(7) Uani 1 1 d U
C4 C 1.1647(2) 0.5526(2) -0.0941(2) 0.0771(8) Uani 1 1 d .
H4 H 1.2159 0.5121 -0.1348 0.093 Uiso 1 1 calc R
C5 C 1.1917(2) 0.5807(2) 0.0126(3) 0.0816(9) Uani 1 1 d .
H5 H 1.2609 0.5584 0.0434 0.098 Uiso 1 1 calc R
C6 C 1.1187(2) 0.6406(2) 0.0736(2) 0.0683(8) Uani 1 1 d .
H6 H 1.1380 0.6586 0.1457 0.082 Uiso 1 1 calc R
C7 C 0.93516(19) 0.73730(18) 0.09203(16) 0.0528(6) Uani 1 1 d U
H7 H 0.9556 0.7565 0.1635 0.063 Uiso 1 1 calc R
C8 C 0.76507(19) 0.83004(19) 0.12732(16) 0.0523(7) Uani 1 1 d .
H8 H 0.8088 0.8461 0.1947 0.063 Uiso 1 1 calc R
C9 C 0.6617(2) 0.7651(2) 0.15810(18) 0.0524(7) Uani 1 1 d .
C10 C 0.6020(2) 0.7966(2) 0.24783(18) 0.0776(9) Uani 1 1 d .
H10 H 0.6266 0.8571 0.2884 0.093 Uiso 1 1 calc R
C11 C 0.5064(3) 0.7409(3) 0.2794(2) 0.0969(11) Uani 1 1 d .
H11 H 0.4662 0.7649 0.3397 0.116 Uiso 1 1 calc R
C12 C 0.4704(3) 0.6507(3) 0.2228(3) 0.0961(11) Uani 1 1 d .
H12 H 0.4069 0.6118 0.2451 0.115 Uiso 1 1 calc R
C13 C 0.5282(3) 0.6180(2) 0.1334(3) 0.0925(10) Uani 1 1 d .
H13 H 0.5032 0.5572 0.0936 0.111 Uiso 1 1 calc R
C14 C 0.6246(2) 0.6748(2) 0.1007(2) 0.0739(8) Uani 1 1 d .
H14 H 0.6639 0.6513 0.0397 0.089 Uiso 1 1 calc R
C15 C 0.7344(2) 0.9380(2) 0.07363(18) 0.0526(6) Uani 1 1 d U
C16 C 0.6589(2) 0.9427(2) -0.01347(19) 0.0716(8) Uani 1 1 d .
H16 H 0.6264 0.8784 -0.0408 0.086 Uiso 1 1 calc R
C17 C 0.6306(2) 1.0430(3) -0.0612(2) 0.0867(9) Uani 1 1 d .
H17 H 0.5792 1.0455 -0.1201 0.104 Uiso 1 1 calc R
C18 C 0.6778(3) 1.1371(3) -0.0217(3) 0.0925(11) Uani 1 1 d .
H18 H 0.6586 1.2041 -0.0536 0.111 Uiso 1 1 calc R
C19 C 0.7530(3) 1.1335(2) 0.0641(3) 0.0941(10) Uani 1 1 d .
H19 H 0.7858 1.1980 0.0907 0.113 Uiso 1 1 calc R
C20 C 0.7808(2) 1.0339(2) 0.11228(18) 0.0724(8) Uani 1 1 d U
H20 H 0.8316 1.0321 0.1717 0.087 Uiso 1 1 calc R
C21 C 1.0997(2) 0.4963(2) -0.31136(18) 0.1187(12) Uani 1 1 d .
H21A H 1.1708 0.5344 -0.3175 0.178 Uiso 1 1 calc R
H21B H 1.0652 0.4877 -0.3829 0.178 Uiso 1 1 calc R
H21C H 1.1130 0.4253 -0.2794 0.178 Uiso 1 1 calc R

loop_
_atom_site_aniso_label
_atom_site_aniso_U_11
_atom_site_aniso_U_22
_atom_site_aniso_U_33
_atom_site_aniso_U_23
_atom_site_aniso_U_13
_atom_site_aniso_U_12
O1 0.0622(13) 0.0960(15) 0.0505(10) 0.0015(9) 0.0014(8) 0.0328(11)
O2 0.0941(15) 0.0948(15) 0.0710(11) -0.0012(12) 0.0276(10) 0.0368(12)
N1 0.0461(12) 0.0573(15) 0.0512(10) 0.0039(11) 0.0016(9) 0.0072(10)
C1 0.0398(14) 0.0459(18) 0.0652(12) 0.0119(12) -0.0032(10) 0.0025(11)
C2 0.0446(17) 0.0535(18) 0.0592(11) 0.0131(11) 0.0079(11) 0.0084(12)
C3 0.055(2) 0.059(2) 0.0787(16) 0.0073(14) 0.0166(14) 0.0097(14)
C4 0.054(2) 0.060(2) 0.119(2) 0.0071(18) 0.0172(18) 0.0158(16)
C5 0.042(2) 0.069(2) 0.133(3) 0.012(2) -0.010(2) 0.0081(16)
C6 0.0462(19) 0.064(2) 0.0942(19) 0.0009(16) -0.0149(16) 0.0015(15)
C7 0.0496(14) 0.0539(18) 0.0548(12) 0.0064(11) -0.0038(9) -0.0004(12)
C8 0.0495(18) 0.059(2) 0.0477(14) -0.0041(14) -0.0027(12) 0.0043(15)
C9 0.0537(19) 0.052(2) 0.0511(15) 0.0090(15) 0.0042(14) 0.0077(15)
C10 0.083(2) 0.086(2) 0.0640(18) 0.0024(16) 0.0192(16) -0.0024(18)
C11 0.097(3) 0.112(3) 0.083(2) 0.010(2) 0.035(2) 0.003(2)
C12 0.072(2) 0.102(3) 0.116(3) 0.027(2) 0.020(2) -0.009(2)
C13 0.078(3) 0.079(2) 0.120(2) -0.008(2) 0.008(2) -0.012(2)
C14 0.062(2) 0.075(2) 0.0850(19) -0.0056(18) 0.0120(16) -0.0006(18)
C15 0.0460(17) 0.0568(18) 0.0555(15) 0.0035(14) 0.0127(12) 0.0044(14)
C16 0.0572(19) 0.066(2) 0.0914(19) 0.0179(17) -0.0031(15) -0.0019(15)
C17 0.055(2) 0.092(3) 0.113(2) 0.038(2) -0.0004(16) 0.006(2)
C18 0.086(3) 0.070(3) 0.123(3) 0.036(2) 0.042(2) 0.023(2)
C19 0.121(3) 0.053(2) 0.110(2) -0.003(2) 0.035(2) -0.003(2)
C20 0.086(2) 0.061(2) 0.0709(18) -0.0048(16) 0.0131(14) -0.0023(16)
C21 0.141(3) 0.119(3) 0.098(2) -0.0043(19) 0.061(2) 0.052(2)

loop_
_atom_type_symbol
_atom_type_description
_atom_type_scat_dispersion_real
_atom_type_scat_dispersion_imag
_atom_type_scat_source
C C 0.0033 0.0016 'International Tables Vol C Tables 4.2.6.8 and 6.1.1.4'
H H 0.0000 0.0000 'International Tables Vol C Tables 4.2.6.8 and 6.1.1.4'
N N 0.0061 0.0033 'International Tables Vol C Tables 4.2.6.8 and 6.1.1.4'
O O 0.0106 0.0060 'International Tables Vol C Tables 4.2.6.8 and 6.1.1.4'

loop_
_geom_angle_atom_site_label_1
_geom_angle_atom_site_label_2
_geom_angle_atom_site_label_3
_geom_angle
C2 O1 H1 108.3(13)
C3 O2 C21 118.1(2)
C7 N1 C8 117.44(18)
C2 C1 C6 118.4(2)
C2 C1 C7 120.8(2)
C6 C1 C7 120.9(2)
O1 C2 C1 121.3(2)
O1 C2 C3 117.3(2)
C1 C2 C3 121.4(2)
O2 C3 C4 125.4(3)
O2 C3 C2 115.7(3)
C4 C3 C2 118.9(3)
C3 C4 C5 120.3(3)
C3 C4 H4 119.9
C5 C4 H4 119.9
C6 C5 C4 121.0(3)
C6 C5 H5 119.5
C4 C5 H5 119.5
C5 C6 C1 120.0(2)
C5 C6 H6 120.0
C1 C6 H6 120.0
N1 C7 C1 122.4(2)
N1 C7 H7 118.8
C1 C7 H7 118.8
N1 C8 C9 111.37(19)
N1 C8 C15 109.33(17)
C9 C8 C15 112.3(2)
N1 C8 H8 107.9
C9 C8 H8 107.9
C15 C8 H8 107.9
C10 C9 C14 118.1(3)
C10 C9 C8 118.9(3)
C14 C9 C8 123.0(2)
C9 C10 C11 121.5(3)
C9 C10 H10 119.3
C11 C10 H10 119.3
C12 C11 C10 120.2(3)
C12 C11 H11 119.9
C10 C11 H11 119.9
C13 C12 C11 119.3(3)
C13 C12 H12 120.3
C11 C12 H12 120.3
C12 C13 C14 120.6(3)
C12 C13 H13 119.7
C14 C13 H13 119.7
C9 C14 C13 120.3(3)
C9 C14 H14 119.9
C13 C14 H14 119.9
C20 C15 C16 118.5(3)
C20 C15 C8 120.2(2)
C16 C15 C8 121.2(2)
C15 C16 C17 120.5(3)
C15 C16 H16 119.8
C17 C16 H16 119.8
C18 C17 C16 120.1(3)
C18 C17 H17 120.0
C16 C17 H17 120.0
C19 C18 C17 120.1(3)
C19 C18 H18 120.0
C17 C18 H18 120.0
C18 C19 C20 120.0(3)
C18 C19 H19 120.0
C20 C19 H19 120.0
C15 C20 C19 120.9(3)
C15 C20 H20 119.6
C19 C20 H20 119.6
O2 C21 H21A 109.5
O2 C21 H21B 109.5
H21A C21 H21B 109.5
O2 C21 H21C 109.5
H21A C21 H21C 109.5
H21B C21 H21C 109.5

loop_
_geom_bond_atom_site_label_1
_geom_bond_atom_site_label_2
_geom_bond_distance
O1 C2 1.353(2)
O1 H1 0.88(2)
O2 C3 1.359(2)
O2 C21 1.427(2)
N1 C7 1.267(2)
N1 C8 1.474(2)
C1 C2 1.382(2)
C1 C6 1.398(3)
C1 C7 1.445(3)
C2 C3 1.389(3)
C3 C4 1.369(3)
C4 C5 1.378(3)
C4 H4 0.9300
C5 C6 1.360(3)
C5 H5 0.9300
C6 H6 0.9300
C7 H7 0.9300
C8 C9 1.505(3)
C8 C15 1.509(3)
C8 H8 0.9800
C9 C10 1.368(3)
C9 C14 1.370(3)
C10 C11 1.375(3)
C10 H10 0.9300
C11 C12 1.360(3)
C11 H11 0.9300
C12 C13 1.357(3)
C12 H12 0.9300
C13 C14 1.393(3)
C13 H13 0.9300
C14 H14 0.9300
C15 C20 1.368(3)
C15 C16 1.371(3)
C16 C17 1.390(3)
C16 H16 0.9300
C17 C18 1.357(3)
C17 H17 0.9300
C18 C19 1.357(3)
C18 H18 0.9300
C19 C20 1.384(3)
C19 H19 0.9300
C20 H20 0.9300
C21 H21A 0.9600
C21 H21B 0.9600
C21 H21C 0.9600

loop_
_geom_torsion_atom_site_label_1
_geom_torsion_atom_site_label_2
_geom_torsion_atom_site_label_3
_geom_torsion_atom_site_label_4
_geom_torsion
C6 C1 C2 O1 179.9(2)
C7 C1 C2 O1 1.8(3)
C6 C1 C2 C3 -1.0(3)
C7 C1 C2 C3 -179.1(2)
C21 O2 C3 C4 -2.4(3)
C21 O2 C3 C2 179.2(2)
O1 C2 C3 O2 -2.2(3)
C1 C2 C3 O2 178.7(2)
O1 C2 C3 C4 179.3(2)
C1 C2 C3 C4 0.2(3)
O2 C3 C4 C5 -177.7(2)
C2 C3 C4 C5 0.6(4)
C3 C4 C5 C6 -0.5(4)
C4 C5 C6 C1 -0.3(4)
C2 C1 C6 C5 1.0(3)
C7 C1 C6 C5 179.1(2)
C8 N1 C7 C1 -179.99(19)
C2 C1 C7 N1 0.3(3)
C6 C1 C7 N1 -177.7(2)
C7 N1 C8 C9 -112.4(2)
C7 N1 C8 C15 123.0(2)
N1 C8 C9 C10 161.45(19)
C15 C8 C9 C10 -75.6(2)
N1 C8 C9 C14 -18.1(3)
C15 C8 C9 C14 104.9(3)
C14 C9 C10 C11 -0.9(4)
C8 C9 C10 C11 179.5(2)
C9 C10 C11 C12 1.5(4)
C10 C11 C12 C13 -1.6(4)
C11 C12 C13 C14 1.1(4)
C10 C9 C14 C13 0.4(4)
C8 C9 C14 C13 179.9(2)
C12 C13 C14 C9 -0.6(4)
N1 C8 C15 C20 -108.1(2)
C9 C8 C15 C20 127.8(2)
N1 C8 C15 C16 72.7(3)
C9 C8 C15 C16 -51.4(3)
C20 C15 C16 C17 0.1(3)
C8 C15 C16 C17 179.3(2)
C15 C16 C17 C18 0.1(4)
C16 C17 C18 C19 0.2(4)
C17 C18 C19 C20 -0.6(5)
C16 C15 C20 C19 -0.5(3)
C8 C15 C20 C19 -179.7(2)
C18 C19 C20 C15 0.8(4)
